data_4074912
loop_
_publ_author_name
'Hamaki, Hirofumi'
'Takeda, Nobuhiro'
'Tokitoh, Norihiro'

_publ_section_title
;
 Reduction of Tetravalent Group 4 Metal Complexes Supported by an
 Extremely Bulky, Unsymmetrically Substituted \b-Diketiminato Ligand
 Leading to the Regioselective CN Bond Cleavage Giving Ring-Contracted
 Metal-Imido Complexes
;
_journal_issue 10
_journal_name_full Organometallics
_journal_page_first 2457
_journal_paper_doi 10.1021/om0509948
_journal_volume 25
_journal_year 2006
_chemical_formula_moiety 'C41 H77 Cl2 N2 Si6 Ti'
_chemical_formula_sum 'C41 H77 Cl2 N2 Si6 Ti'
_chemical_formula_weight 885.39
_chemical_name_systematic
; 
 ? 
;
_space_group_IT_number 15
_symmetry_cell_setting monoclinic
_symmetry_Int_Tables_number 15
_symmetry_space_group_name_Hall '-C 2yc'
_symmetry_space_group_name_H-M 'C 1 2/c 1'
_atom_sites_solution_hydrogens geom
_atom_sites_solution_primary direct
_atom_sites_solution_secondary difmap
_audit_creation_method SHELXL-97
_cell_angle_alpha 90.00
_cell_angle_beta 101.676(3)
_cell_angle_gamma 90.00
_cell_formula_units_Z 8
_cell_length_a 47.617(3)
_cell_length_b 9.5808(5)
_cell_length_c 23.4963(16)
_cell_measurement_reflns_used 8214
_cell_measurement_temperature 103(2)
_cell_measurement_theta_max 25.0
_cell_measurement_theta_min 1.4
_cell_volume 10497.4(11)
_computing_cell_refinement CrystalClear
_computing_data_collection CrystalClear
_computing_data_reduction CrystalClear
_computing_structure_refinement 'SHELXL-97 (Sheldrick, 1997)'
_computing_structure_solution 'SHELXS-97 (Sheldrick, 1990)'
_diffrn_ambient_temperature 103(2)
_diffrn_detector_area_resol_mean 7.31
_diffrn_measured_fraction_theta_full 0.995
_diffrn_measured_fraction_theta_max 0.995
_diffrn_measurement_device_type 'Rigaku Mercury'
_diffrn_measurement_method \w
_diffrn_radiation_monochromator graphite
_diffrn_radiation_source 'fine-focus sealed tube'
_diffrn_radiation_type MoK\a
_diffrn_radiation_wavelength 0.71070
_diffrn_reflns_av_R_equivalents 0.0477
_diffrn_reflns_av_sigmaI/netI 0.0461
_diffrn_reflns_limit_h_max 56
_diffrn_reflns_limit_h_min -56
_diffrn_reflns_limit_k_max 11
_diffrn_reflns_limit_k_min -11
_diffrn_reflns_limit_l_max 27
_diffrn_reflns_limit_l_min -27
_diffrn_reflns_number 42496
_diffrn_reflns_theta_full 25.00
_diffrn_reflns_theta_max 25.00
_diffrn_reflns_theta_min 2.31
_diffrn_standards_number 56601
_exptl_absorpt_coefficient_mu 0.429
_exptl_absorpt_correction_T_max 0.9384
_exptl_absorpt_correction_T_min 0.7827
_exptl_absorpt_correction_type multi-scan
_exptl_absorpt_process_details 'Jacobson, R. (1998) Private communication'
_exptl_crystal_colour 'dark green'
_exptl_crystal_density_diffrn 1.120
_exptl_crystal_density_method 'not measured'
_exptl_crystal_description prism
_exptl_crystal_F_000 3816
_exptl_crystal_size_max 0.60
_exptl_crystal_size_mid 0.20
_exptl_crystal_size_min 0.15
_refine_diff_density_max 0.960
_refine_diff_density_min -0.623
_refine_diff_density_rms 0.072
_refine_ls_extinction_method none
_refine_ls_goodness_of_fit_ref 1.104
_refine_ls_hydrogen_treatment constr
_refine_ls_matrix_type full
_refine_ls_number_parameters 545
_refine_ls_number_reflns 9188
_refine_ls_number_restraints 0
_refine_ls_restrained_S_all 1.104
_refine_ls_R_factor_all 0.0833
_refine_ls_R_factor_gt 0.0688
_refine_ls_shift/su_max 0.016
_refine_ls_shift/su_mean 0.001
_refine_ls_structure_factor_coef Fsqd
_refine_ls_weighting_details 'calc w=1/[\s^2^(Fo^2^)+(0.0698P)^2^+30.8983P] where P=(Fo^2^+2Fc^2^)/3'
_refine_ls_weighting_scheme calc
_refine_ls_wR_factor_gt 0.1583
_refine_ls_wR_factor_ref 0.1669
_reflns_number_gt 7766
_reflns_number_total 9188
_reflns_threshold_expression >2sigma(I)
_cod_data_source_file om0509948si20060125_122149.cif
_cod_data_source_block TiCl2nacnac_7
_cod_original_cell_volume 10497.3(11)
_cod_database_code 4074912

loop_
_symmetry_equiv_pos_as_xyz
'x, y, z'
'-x, y, -z+1/2'
'x+1/2, y+1/2, z'
'-x+1/2, y+1/2, -z+1/2'
'-x, -y, -z'
'x, -y, z-1/2'
'-x+1/2, -y+1/2, -z'
'x+1/2, -y+1/2, z-1/2'

loop_
_atom_site_label
_atom_site_type_symbol
_atom_site_fract_x
_atom_site_fract_y
_atom_site_fract_z
_atom_site_U_iso_or_equiv
_atom_site_adp_type
_atom_site_occupancy
_atom_site_symmetry_multiplicity
_atom_site_calc_flag
_atom_site_refinement_flags
_atom_site_disorder_assembly
_atom_site_disorder_group
Ti1 Ti 0.184762(13) 0.26703(6) 0.14504(3) 0.03139(18) Uani 1 1 d . . .
Cl1 Cl 0.22698(2) 0.26134(14) 0.11528(5) 0.0589(3) Uani 1 1 d . . .
Cl2 Cl 0.17558(2) 0.04969(9) 0.17669(5) 0.0495(3) Uani 1 1 d . . .
N1 N 0.15050(6) 0.3590(3) 0.09615(12) 0.0261(6) Uani 1 1 d . . .
N2 N 0.18810(6) 0.4279(3) 0.19896(12) 0.0286(6) Uani 1 1 d . . .
C1 C 0.14599(7) 0.4982(3) 0.09317(15) 0.0285(7) Uani 1 1 d . . .
C2 C 0.16017(8) 0.5911(3) 0.13514(15) 0.0307(8) Uani 1 1 d . . .
H1 H 0.1569 0.6875 0.1270 0.037 Uiso 1 1 calc R . .
C3 C 0.17851(8) 0.5590(3) 0.18747(16) 0.0307(8) Uani 1 1 d . . .
C4 C 0.12412(8) 0.5581(4) 0.04425(16) 0.0364(8) Uani 1 1 d . . .
H2 H 0.1156 0.4828 0.0181 0.055 Uiso 1 1 calc R . .
H3 H 0.1334 0.6256 0.0227 0.055 Uiso 1 1 calc R . .
H4 H 0.1091 0.6048 0.0600 0.055 Uiso 1 1 calc R . .
C5 C 0.18638(9) 0.6705(4) 0.23308(17) 0.0431(10) Uani 1 1 d . . .
H5 H 0.1991 0.6309 0.2673 0.065 Uiso 1 1 calc R . .
H6 H 0.1689 0.7060 0.2441 0.065 Uiso 1 1 calc R . .
H7 H 0.1962 0.7470 0.2175 0.065 Uiso 1 1 calc R . .
C6 C 0.12994(7) 0.2768(3) 0.05549(16) 0.0306(8) Uani 1 1 d . . .
C7 C 0.13569(8) 0.2456(3) -0.00006(16) 0.0346(8) Uani 1 1 d . . .
C8 C 0.11276(9) 0.1995(4) -0.04232(18) 0.0440(10) Uani 1 1 d . . .
H8 H 0.1160 0.1810 -0.0802 0.053 Uiso 1 1 calc R . .
C9 C 0.08518(9) 0.1790(4) -0.0317(2) 0.0504(12) Uani 1 1 d . A .
C10 C 0.08160(8) 0.1939(4) 0.02489(19) 0.0424(10) Uani 1 1 d . . .
H9 H 0.0634 0.1724 0.0335 0.051 Uiso 1 1 calc R . .
C11 C 0.10348(7) 0.2393(3) 0.07003(17) 0.0345(8) Uani 1 1 d . . .
C12 C 0.16533(8) 0.2546(4) -0.01410(16) 0.0357(8) Uani 1 1 d . . .
H10 H 0.1783 0.2752 0.0240 0.043 Uiso 1 1 calc R . .
C13 C 0.06068(12) 0.1418(5) -0.0821(3) 0.0790(18) Uani 1 1 d . . .
H96 H 0.0710 0.1527 -0.1148 0.095 Uiso 0.627(6) 1 calc PR A 1
H97 H 0.0457 0.1472 -0.0578 0.095 Uiso 0.373(6) 1 calc PR A 2
C14 C 0.09917(8) 0.2369(4) 0.13246(18) 0.0364(9) Uani 1 1 d . . .
H12 H 0.1184 0.2591 0.1568 0.044 Uiso 1 1 calc R . .
Si1 Si 0.17691(3) 0.07421(11) -0.03517(5) 0.0460(3) Uani 1 1 d . . .
Si2 Si 0.17234(3) 0.40119(11) -0.06387(5) 0.0417(3) Uani 1 1 d . . .
Si3 Si 0.0525(2) -0.0507(9) -0.0897(4) 0.051(2) Uani 0.627(6) 1 d P A 1
Si4 Si 0.03488(6) 0.2873(2) -0.10004(15) 0.0498(10) Uani 0.627(6) 1 d P A 1
Si5 Si 0.09131(2) 0.04836(11) 0.15260(6) 0.0462(3) Uani 1 1 d . . .
Si6 Si 0.07376(3) 0.36878(12) 0.15521(6) 0.0463(3) Uani 1 1 d . . .
C15 C 0.16443(12) -0.0580(4) 0.0118(2) 0.0648(14) Uani 1 1 d . . .
H13 H 0.1435 -0.0533 0.0066 0.097 Uiso 1 1 calc R . .
H14 H 0.1732 -0.0394 0.0526 0.097 Uiso 1 1 calc R . .
H15 H 0.1700 -0.1513 0.0011 0.097 Uiso 1 1 calc R . .
C16 C 0.21691(10) 0.0602(5) -0.0223(2) 0.0580(12) Uani 1 1 d . . .
H16 H 0.2243 0.1283 -0.0467 0.087 Uiso 1 1 calc R . .
H17 H 0.2223 -0.0342 -0.0322 0.087 Uiso 1 1 calc R . .
H18 H 0.2251 0.0791 0.0187 0.087 Uiso 1 1 calc R . .
C17 C 0.16190(10) 0.0311(5) -0.1134(2) 0.0601(13) Uani 1 1 d . . .
H19 H 0.1686 0.1002 -0.1384 0.090 Uiso 1 1 calc R . .
H20 H 0.1409 0.0325 -0.1204 0.090 Uiso 1 1 calc R . .
H21 H 0.1684 -0.0620 -0.1222 0.090 Uiso 1 1 calc R . .
C18 C 0.18745(15) 0.5551(5) -0.0179(3) 0.085(2) Uani 1 1 d . . .
H22 H 0.2046 0.5261 0.0101 0.127 Uiso 1 1 calc R . .
H23 H 0.1731 0.5904 0.0030 0.127 Uiso 1 1 calc R . .
H24 H 0.1925 0.6288 -0.0429 0.127 Uiso 1 1 calc R . .
C19 C 0.20197(10) 0.3594(5) -0.1022(2) 0.0543(11) Uani 1 1 d . . .
H25 H 0.2194 0.3370 -0.0736 0.081 Uiso 1 1 calc R . .
H26 H 0.2056 0.4402 -0.1253 0.081 Uiso 1 1 calc R . .
H27 H 0.1965 0.2792 -0.1279 0.081 Uiso 1 1 calc R . .
C20 C 0.13989(12) 0.4449(8) -0.1179(3) 0.102(3) Uani 1 1 d . . .
H28 H 0.1242 0.4670 -0.0979 0.152 Uiso 1 1 calc R . .
H29 H 0.1344 0.3651 -0.1438 0.152 Uiso 1 1 calc R . .
H30 H 0.1437 0.5258 -0.1406 0.152 Uiso 1 1 calc R . .
C21 C 0.03482(18) -0.0984(9) -0.0334(5) 0.062(3) Uani 0.627(6) 1 d P A 1
H31 H 0.0172 -0.0433 -0.0366 0.092 Uiso 0.627(6) 1 calc PR A 1
H32 H 0.0474 -0.0804 0.0043 0.092 Uiso 0.627(6) 1 calc PR A 1
H33 H 0.0300 -0.1978 -0.0367 0.092 Uiso 0.627(6) 1 calc PR A 1
C22 C 0.0867(4) -0.1533(14) -0.0857(7) 0.078(5) Uani 0.627(6) 1 d P A 1
H34 H 0.0960 -0.1247 -0.1175 0.116 Uiso 0.627(6) 1 calc PR A 1
H35 H 0.0823 -0.2532 -0.0892 0.116 Uiso 0.627(6) 1 calc PR A 1
H36 H 0.0997 -0.1353 -0.0484 0.116 Uiso 0.627(6) 1 calc PR A 1
C23 C 0.0276(6) -0.094(3) -0.1554(11) 0.088(9) Uani 0.627(6) 1 d P A 1
H37 H 0.0359 -0.0707 -0.1890 0.131 Uiso 0.627(6) 1 calc PR A 1
H38 H 0.0098 -0.0411 -0.1572 0.131 Uiso 0.627(6) 1 calc PR A 1
H39 H 0.0233 -0.1943 -0.1558 0.131 Uiso 0.627(6) 1 calc PR A 1
C24 C 0.00634(15) 0.2599(8) -0.0568(4) 0.066(2) Uani 0.627(6) 1 d P A 1
H40 H -0.0078 0.3352 -0.0652 0.099 Uiso 0.627(6) 1 calc PR A 1
H41 H 0.0150 0.2600 -0.0153 0.099 Uiso 0.627(6) 1 calc PR A 1
H42 H -0.0031 0.1700 -0.0674 0.099 Uiso 0.627(6) 1 calc PR A 1
C25 C 0.0517(5) 0.464(2) -0.0806(10) 0.063(5) Uani 0.627(6) 1 d P A 1
H43 H 0.0371 0.5368 -0.0910 0.094 Uiso 0.627(6) 1 calc PR A 1
H44 H 0.0671 0.4792 -0.1020 0.094 Uiso 0.627(6) 1 calc PR A 1
H45 H 0.0596 0.4677 -0.0387 0.094 Uiso 0.627(6) 1 calc PR A 1
C26 C 0.0173(3) 0.2905(14) -0.1781(5) 0.088(4) Uani 0.627(6) 1 d P A 1
H46 H 0.0038 0.3689 -0.1854 0.133 Uiso 0.627(6) 1 calc PR A 1
H47 H 0.0069 0.2029 -0.1884 0.133 Uiso 0.627(6) 1 calc PR A 1
H48 H 0.0319 0.3015 -0.2018 0.133 Uiso 0.627(6) 1 calc PR A 1
C27 C 0.05196(9) 0.0092(5) 0.1404(2) 0.0561(12) Uani 1 1 d . . .
H49 H 0.0428 0.0736 0.1634 0.084 Uiso 1 1 calc R . .
H50 H 0.0492 -0.0870 0.1523 0.084 Uiso 1 1 calc R . .
H51 H 0.0434 0.0205 0.0991 0.084 Uiso 1 1 calc R . .
C28 C 0.10699(10) 0.0106(5) 0.2307(2) 0.0663(14) Uani 1 1 d . . .
H52 H 0.0992 0.0765 0.2554 0.099 Uiso 1 1 calc R . .
H53 H 0.1279 0.0206 0.2375 0.099 Uiso 1 1 calc R . .
H54 H 0.1021 -0.0849 0.2399 0.099 Uiso 1 1 calc R . .
C29 C 0.10688(9) -0.0793(4) 0.1074(2) 0.0576(13) Uani 1 1 d . . .
H55 H 0.1276 -0.0635 0.1126 0.086 Uiso 1 1 calc R . .
H56 H 0.0979 -0.0667 0.0664 0.086 Uiso 1 1 calc R . .
H57 H 0.1034 -0.1745 0.1195 0.086 Uiso 1 1 calc R . .
C30 C 0.06848(12) 0.3288(5) 0.2302(2) 0.0689(14) Uani 1 1 d . . .
H58 H 0.0606 0.2345 0.2310 0.103 Uiso 1 1 calc R . .
H59 H 0.0552 0.3966 0.2413 0.103 Uiso 1 1 calc R . .
H60 H 0.0869 0.3342 0.2576 0.103 Uiso 1 1 calc R . .
C31 C 0.08845(13) 0.5497(5) 0.1612(3) 0.0754(17) Uani 1 1 d . . .
H61 H 0.0918 0.5800 0.1233 0.113 Uiso 1 1 calc R . .
H62 H 0.1066 0.5515 0.1896 0.113 Uiso 1 1 calc R . .
H63 H 0.0747 0.6128 0.1738 0.113 Uiso 1 1 calc R . .
C32 C 0.03824(11) 0.3728(6) 0.1043(3) 0.0740(16) Uani 1 1 d . . .
H64 H 0.0410 0.3939 0.0649 0.111 Uiso 1 1 calc R . .
H65 H 0.0262 0.4450 0.1167 0.111 Uiso 1 1 calc R . .
H66 H 0.0289 0.2818 0.1044 0.111 Uiso 1 1 calc R . .
C33 C 0.20635(8) 0.3913(3) 0.25405(15) 0.0294(7) Uani 1 1 d . . .
C34 C 0.19367(8) 0.3190(4) 0.29443(16) 0.0334(8) Uani 1 1 d . . .
C35 C 0.21128(9) 0.2735(4) 0.34551(16) 0.0377(9) Uani 1 1 d . . .
H67 H 0.2030 0.2234 0.3729 0.045 Uiso 1 1 calc R . .
C36 C 0.24053(9) 0.2987(4) 0.35802(16) 0.0361(8) Uani 1 1 d . . .
C37 C 0.25218(8) 0.3742(3) 0.31821(15) 0.0319(8) Uani 1 1 d . . .
H68 H 0.2721 0.3948 0.3269 0.038 Uiso 1 1 calc R . .
C38 C 0.23567(8) 0.4208(3) 0.26595(15) 0.0308(8) Uani 1 1 d . . .
C39 C 0.16159(8) 0.2934(5) 0.28301(19) 0.0464(10) Uani 1 1 d . . .
H69 H 0.1567 0.2416 0.3157 0.070 Uiso 1 1 calc R . .
H70 H 0.1559 0.2389 0.2472 0.070 Uiso 1 1 calc R . .
H71 H 0.1515 0.3830 0.2788 0.070 Uiso 1 1 calc R . .
C40 C 0.25945(10) 0.2455(4) 0.41324(17) 0.0471(10) Uani 1 1 d . . .
H72 H 0.2477 0.1950 0.4363 0.071 Uiso 1 1 calc R . .
H73 H 0.2689 0.3244 0.4358 0.071 Uiso 1 1 calc R . .
H74 H 0.2740 0.1825 0.4035 0.071 Uiso 1 1 calc R . .
C41 C 0.24994(8) 0.5027(4) 0.22497(16) 0.0390(9) Uani 1 1 d . . .
H75 H 0.2356 0.5289 0.1905 0.059 Uiso 1 1 calc R . .
H76 H 0.2648 0.4452 0.2132 0.059 Uiso 1 1 calc R . .
H77 H 0.2587 0.5871 0.2445 0.059 Uiso 1 1 calc R . .
Si7 Si 0.0554(4) -0.0458(17) -0.0962(6) 0.038(2) Uani 0.373(6) 1 d P A 2
Si8 Si 0.04459(8) 0.2716(3) -0.1305(2) 0.0363(12) Uani 0.373(6) 1 d P A 2
C42 C 0.0475(7) -0.159(2) -0.0307(10) 0.122(11) Uani 0.373(6) 1 d P A 2
H78 H 0.0617 -0.1364 0.0046 0.183 Uiso 0.373(6) 1 calc PR A 2
H79 H 0.0488 -0.2581 -0.0397 0.183 Uiso 0.373(6) 1 calc PR A 2
H80 H 0.0282 -0.1375 -0.0244 0.183 Uiso 0.373(6) 1 calc PR A 2
C43 C 0.0874(5) -0.1138(19) -0.1126(10) 0.063(6) Uani 0.373(6) 1 d P A 2
H81 H 0.1031 -0.1040 -0.0786 0.095 Uiso 0.373(6) 1 calc PR A 2
H82 H 0.0922 -0.0623 -0.1454 0.095 Uiso 0.373(6) 1 calc PR A 2
H83 H 0.0848 -0.2127 -0.1229 0.095 Uiso 0.373(6) 1 calc PR A 2
C44 C 0.0273(8) -0.073(5) -0.1687(16) 0.050(7) Uani 0.373(6) 1 d P A 2
H84 H 0.0243 -0.1728 -0.1761 0.075 Uiso 0.373(6) 1 calc PR A 2
H85 H 0.0345 -0.0298 -0.2008 0.075 Uiso 0.373(6) 1 calc PR A 2
H86 H 0.0091 -0.0289 -0.1654 0.075 Uiso 0.373(6) 1 calc PR A 2
C45 C 0.0536(7) 0.442(4) -0.0955(16) 0.049(7) Uani 0.373(6) 1 d P A 2
H87 H 0.0448 0.5162 -0.1217 0.074 Uiso 0.373(6) 1 calc PR A 2
H88 H 0.0745 0.4538 -0.0869 0.074 Uiso 0.373(6) 1 calc PR A 2
H89 H 0.0464 0.4460 -0.0593 0.074 Uiso 0.373(6) 1 calc PR A 2
C46 C 0.0629(3) 0.2483(14) -0.1913(6) 0.061(4) Uani 0.373(6) 1 d P A 2
H90 H 0.0556 0.3164 -0.2218 0.092 Uiso 0.373(6) 1 calc PR A 2
H91 H 0.0594 0.1536 -0.2069 0.092 Uiso 0.373(6) 1 calc PR A 2
H92 H 0.0836 0.2624 -0.1777 0.092 Uiso 0.373(6) 1 calc PR A 2
C47 C 0.0047(3) 0.2662(16) -0.1554(8) 0.059(4) Uani 0.373(6) 1 d P A 2
H93 H -0.0015 0.3442 -0.1820 0.088 Uiso 0.373(6) 1 calc PR A 2
H94 H -0.0044 0.2738 -0.1218 0.088 Uiso 0.373(6) 1 calc PR A 2
H95 H -0.0008 0.1779 -0.1756 0.088 Uiso 0.373(6) 1 calc PR A 2

loop_
_atom_site_aniso_label
_atom_site_aniso_U_11
_atom_site_aniso_U_22
_atom_site_aniso_U_33
_atom_site_aniso_U_23
_atom_site_aniso_U_13
_atom_site_aniso_U_12
Ti1 0.0254(3) 0.0205(3) 0.0467(4) -0.0060(3) 0.0036(3) 0.0035(2)
Cl1 0.0336(5) 0.0827(8) 0.0617(7) -0.0260(6) 0.0129(5) 0.0015(5)
Cl2 0.0397(5) 0.0206(4) 0.0823(8) 0.0036(5) -0.0016(5) 0.0040(4)
N1 0.0264(14) 0.0187(14) 0.0349(15) -0.0018(12) 0.0100(12) 0.0002(11)
N2 0.0315(15) 0.0215(14) 0.0326(15) 0.0004(12) 0.0061(12) -0.0036(11)
C1 0.0344(18) 0.0176(16) 0.0358(19) 0.0043(14) 0.0124(15) 0.0042(14)
C2 0.043(2) 0.0162(16) 0.0338(19) 0.0031(14) 0.0089(15) 0.0014(14)
C3 0.0376(19) 0.0188(16) 0.039(2) -0.0022(14) 0.0144(16) -0.0012(14)
C4 0.047(2) 0.0222(17) 0.038(2) 0.0019(15) 0.0047(17) 0.0051(15)
C5 0.061(3) 0.0247(19) 0.041(2) -0.0038(17) 0.0048(19) 0.0031(17)
C6 0.0309(18) 0.0160(16) 0.042(2) 0.0003(14) 0.0009(15) 0.0019(13)
C7 0.046(2) 0.0152(16) 0.040(2) 0.0000(15) 0.0037(17) 0.0060(14)
C8 0.057(3) 0.0231(19) 0.046(2) -0.0037(17) -0.0043(19) 0.0099(17)
C9 0.053(3) 0.0192(18) 0.067(3) -0.0050(19) -0.018(2) 0.0044(17)
C10 0.035(2) 0.0208(18) 0.067(3) -0.0007(18) -0.0006(19) 0.0011(15)
C11 0.0303(18) 0.0148(16) 0.056(2) -0.0004(15) 0.0042(16) 0.0021(13)
C12 0.046(2) 0.0275(19) 0.0332(19) -0.0038(15) 0.0074(16) 0.0074(16)
C13 0.079(4) 0.044(3) 0.089(4) -0.025(3) -0.043(3) 0.013(2)
C14 0.0275(18) 0.0232(18) 0.060(2) 0.0023(17) 0.0113(17) -0.0036(14)
Si1 0.0541(7) 0.0304(6) 0.0514(7) -0.0089(5) 0.0058(5) 0.0128(5)
Si2 0.0538(7) 0.0340(6) 0.0399(6) 0.0019(5) 0.0155(5) 0.0089(5)
Si3 0.029(2) 0.034(2) 0.089(5) -0.011(2) 0.009(3) -0.0057(17)
Si4 0.0336(12) 0.0431(11) 0.0642(19) -0.0025(11) -0.0097(12) 0.0026(9)
Si5 0.0300(5) 0.0275(5) 0.0801(9) 0.0128(5) 0.0088(5) -0.0042(4)
Si6 0.0458(6) 0.0310(6) 0.0679(8) 0.0037(5) 0.0256(6) 0.0026(5)
C15 0.080(3) 0.027(2) 0.088(4) 0.004(2) 0.021(3) 0.016(2)
C16 0.060(3) 0.054(3) 0.057(3) -0.012(2) 0.003(2) 0.024(2)
C17 0.054(3) 0.056(3) 0.067(3) -0.029(2) 0.005(2) 0.012(2)
C18 0.148(6) 0.044(3) 0.082(4) -0.015(3) 0.069(4) -0.025(3)
C19 0.070(3) 0.044(2) 0.055(3) -0.002(2) 0.027(2) 0.004(2)
C20 0.055(3) 0.131(6) 0.115(5) 0.088(5) 0.006(3) 0.007(3)
C21 0.042(4) 0.035(5) 0.105(7) -0.015(5) 0.007(4) -0.013(3)
C22 0.044(5) 0.035(7) 0.150(15) -0.012(7) 0.010(8) -0.004(5)
C23 0.069(11) 0.067(9) 0.11(2) -0.030(11) -0.019(10) 0.010(8)
C24 0.034(4) 0.043(4) 0.114(7) -0.007(4) 0.001(4) 0.001(3)
C25 0.059(7) 0.025(7) 0.097(13) 0.003(8) -0.001(8) 0.001(5)
C26 0.073(8) 0.106(9) 0.069(7) -0.009(6) -0.025(5) 0.021(7)
C27 0.037(2) 0.037(2) 0.095(4) 0.008(2) 0.016(2) -0.0077(18)
C28 0.054(3) 0.048(3) 0.094(4) 0.030(3) 0.009(3) -0.004(2)
C29 0.039(2) 0.022(2) 0.110(4) 0.014(2) 0.011(2) 0.0017(17)
C30 0.076(3) 0.053(3) 0.089(4) 0.003(3) 0.041(3) 0.001(3)
C31 0.100(4) 0.029(2) 0.117(5) -0.007(3) 0.069(4) -0.002(2)
C32 0.059(3) 0.068(3) 0.097(4) 0.001(3) 0.019(3) 0.032(3)
C33 0.0385(19) 0.0186(16) 0.0314(18) -0.0004(14) 0.0076(15) -0.0017(14)
C34 0.038(2) 0.0231(17) 0.041(2) -0.0021(15) 0.0137(16) -0.0035(15)
C35 0.055(2) 0.0282(19) 0.034(2) 0.0033(16) 0.0171(18) -0.0049(17)
C36 0.053(2) 0.0229(18) 0.0319(19) -0.0009(15) 0.0068(17) -0.0027(16)
C37 0.0364(19) 0.0236(17) 0.0340(19) -0.0046(15) 0.0029(15) -0.0053(14)
C38 0.038(2) 0.0200(17) 0.0344(19) -0.0017(14) 0.0083(15) -0.0049(14)
C39 0.043(2) 0.046(2) 0.056(3) 0.004(2) 0.023(2) -0.0004(18)
C40 0.060(3) 0.045(2) 0.034(2) 0.0076(18) 0.0041(19) -0.006(2)
C41 0.038(2) 0.038(2) 0.039(2) 0.0085(17) 0.0030(16) -0.0113(17)
Si7 0.036(5) 0.049(4) 0.033(3) -0.019(2) 0.014(3) -0.022(3)
Si8 0.0275(17) 0.0351(16) 0.046(2) -0.0069(14) 0.0065(16) 0.0019(12)
C42 0.24(3) 0.059(14) 0.085(14) -0.021(12) 0.079(19) -0.061(16)
C43 0.040(8) 0.027(10) 0.113(18) -0.038(10) -0.008(11) 0.005(8)
C44 0.034(11) 0.070(19) 0.047(10) -0.038(11) 0.011(9) -0.015(11)
C45 0.033(8) 0.033(13) 0.073(15) -0.013(9) -0.012(9) 0.012(7)
C46 0.063(8) 0.061(8) 0.060(8) 0.005(6) 0.014(6) 0.007(6)
C47 0.042(8) 0.045(7) 0.088(12) -0.007(8) 0.008(7) 0.004(6)

loop_
_atom_type_symbol
_atom_type_description
_atom_type_scat_dispersion_real
_atom_type_scat_dispersion_imag
_atom_type_scat_source
C C 0.0033 0.0016 'International Tables Vol C Tables 4.2.6.8 and 6.1.1.4'
H H 0.0000 0.0000 'International Tables Vol C Tables 4.2.6.8 and 6.1.1.4'
N N 0.0061 0.0033 'International Tables Vol C Tables 4.2.6.8 and 6.1.1.4'
Si Si 0.0817 0.0704 'International Tables Vol C Tables 4.2.6.8 and 6.1.1.4'
Cl Cl 0.1484 0.1585 'International Tables Vol C Tables 4.2.6.8 and 6.1.1.4'
Ti Ti 0.2776 0.4457 'International Tables Vol C Tables 4.2.6.8 and 6.1.1.4'

loop_
_geom_angle_atom_site_label_1
_geom_angle_atom_site_label_2
_geom_angle_atom_site_label_3
_geom_angle
N2 Ti1 N1 88.59(11)
N2 Ti1 Cl1 104.80(9)
N1 Ti1 Cl1 120.43(9)
N2 Ti1 Cl2 119.82(9)
N1 Ti1 Cl2 113.65(8)
Cl1 Ti1 Cl2 108.66(5)
C1 N1 C6 115.0(3)
C1 N1 Ti1 124.6(2)
C6 N1 Ti1 120.1(2)
C3 N2 C33 121.5(3)
C3 N2 Ti1 128.2(2)
C33 N2 Ti1 109.9(2)
N1 C1 C2 122.9(3)
N1 C1 C4 119.7(3)
C2 C1 C4 117.3(3)
C3 C2 C1 127.6(3)
C3 C2 H1 116.2
C1 C2 H1 116.2
N2 C3 C2 120.7(3)
N2 C3 C5 119.6(3)
C2 C3 C5 119.6(3)
C1 C4 H2 109.5
C1 C4 H3 109.5
H2 C4 H3 109.5
C1 C4 H4 109.5
H2 C4 H4 109.5
H3 C4 H4 109.5
C3 C5 H5 109.5
C3 C5 H6 109.5
H5 C5 H6 109.5
C3 C5 H7 109.5
H5 C5 H7 109.5
H6 C5 H7 109.5
C11 C6 C7 121.0(3)
C11 C6 N1 119.5(3)
C7 C6 N1 119.3(3)
C8 C7 C6 117.0(4)
C8 C7 C12 119.6(3)
C6 C7 C12 123.4(3)
C7 C8 C9 123.2(4)
C7 C8 H8 118.4
C9 C8 H8 118.4
C10 C9 C8 117.4(4)
C10 C9 C13 123.1(5)
C8 C9 C13 119.5(5)
C9 C10 C11 123.0(4)
C9 C10 H9 118.5
C11 C10 H9 118.5
C10 C11 C6 117.3(4)
C10 C11 C14 120.1(3)
C6 C11 C14 122.4(3)
C7 C12 Si2 117.6(2)
C7 C12 Si1 109.6(2)
Si2 C12 Si1 114.44(19)
C7 C12 H10 104.6
Si2 C12 H10 104.6
Si1 C12 H10 104.6
C9 C13 Si8 120.1(4)
C9 C13 Si7 115.1(5)
Si8 C13 Si7 123.4(5)
C9 C13 Si4 111.6(3)
Si8 C13 Si4 30.06(14)
Si7 C13 Si4 129.5(6)
C9 C13 Si3 114.4(4)
Si8 C13 Si3 125.3(4)
Si7 C13 Si3 6.8(8)
Si4 C13 Si3 127.0(4)
C9 C13 H96 98.8
Si8 C13 H96 69.2
Si7 C13 H96 92.0
Si4 C13 H96 98.8
Si3 C13 H96 98.8
C9 C13 H97 93.8
Si8 C13 H97 93.8
Si7 C13 H97 93.8
Si4 C13 H97 64.8
Si3 C13 H97 87.0
H96 C13 H97 162.4
C11 C14 Si6 118.6(3)
C11 C14 Si5 108.8(2)
Si6 C14 Si5 112.87(19)
C11 C14 H12 105.1
Si6 C14 H12 105.1
Si5 C14 H12 105.1
C15 Si1 C16 107.0(2)
C15 Si1 C17 109.1(2)
C16 Si1 C17 108.4(2)
C15 Si1 C12 108.67(19)
C16 Si1 C12 111.14(19)
C17 Si1 C12 112.35(19)
C20 Si2 C19 109.1(3)
C20 Si2 C18 112.8(3)
C19 Si2 C18 101.9(2)
C20 Si2 C12 111.4(2)
C19 Si2 C12 112.53(19)
C18 Si2 C12 108.7(2)
C21 Si3 C23 104.5(11)
C21 Si3 C13 107.5(6)
C23 Si3 C13 113.3(11)
C21 Si3 C22 111.5(7)
C23 Si3 C22 109.7(12)
C13 Si3 C22 110.2(7)
C13 Si4 C26 112.6(5)
C13 Si4 C24 107.0(4)
C26 Si4 C24 107.8(5)
C13 Si4 C25 113.0(8)
C26 Si4 C25 108.0(9)
C24 Si4 C25 108.3(8)
C29 Si5 C28 107.8(2)
C29 Si5 C27 106.3(2)
C28 Si5 C27 107.4(2)
C29 Si5 C14 110.81(19)
C28 Si5 C14 111.3(2)
C27 Si5 C14 112.87(18)
C31 Si6 C32 107.9(3)
C31 Si6 C30 103.9(3)
C32 Si6 C30 109.4(3)
C31 Si6 C14 112.91(19)
C32 Si6 C14 112.3(2)
C30 Si6 C14 110.1(2)
Si1 C15 H13 109.5
Si1 C15 H14 109.5
H13 C15 H14 109.5
Si1 C15 H15 109.5
H13 C15 H15 109.5
H14 C15 H15 109.5
Si1 C16 H16 109.5
Si1 C16 H17 109.5
H16 C16 H17 109.5
Si1 C16 H18 109.5
H16 C16 H18 109.5
H17 C16 H18 109.5
Si1 C17 H19 109.5
Si1 C17 H20 109.5
H19 C17 H20 109.5
Si1 C17 H21 109.5
H19 C17 H21 109.5
H20 C17 H21 109.5
Si2 C18 H22 109.5
Si2 C18 H23 109.5
H22 C18 H23 109.5
Si2 C18 H24 109.5
H22 C18 H24 109.5
H23 C18 H24 109.5
Si2 C19 H25 109.5
Si2 C19 H26 109.5
H25 C19 H26 109.5
Si2 C19 H27 109.5
H25 C19 H27 109.5
H26 C19 H27 109.5
Si2 C20 H28 109.5
Si2 C20 H29 109.5
H28 C20 H29 109.5
Si2 C20 H30 109.5
H28 C20 H30 109.5
H29 C20 H30 109.5
Si3 C21 H31 109.5
Si3 C21 H32 109.5
H31 C21 H32 109.5
Si3 C21 H33 109.5
H31 C21 H33 109.5
H32 C21 H33 109.5
Si3 C22 H34 109.5
Si3 C22 H35 109.5
H34 C22 H35 109.5
Si3 C22 H36 109.5
H34 C22 H36 109.5
H35 C22 H36 109.5
Si3 C23 H37 109.5
Si3 C23 H38 109.5
H37 C23 H38 109.5
Si3 C23 H39 109.5
H37 C23 H39 109.5
H38 C23 H39 109.5
Si4 C24 H40 109.5
Si4 C24 H41 109.5
H40 C24 H41 109.5
Si4 C24 H42 109.5
H40 C24 H42 109.5
H41 C24 H42 109.5
Si4 C25 H43 109.5
Si4 C25 H44 109.5
H43 C25 H44 109.5
Si4 C25 H45 109.5
H43 C25 H45 109.5
H44 C25 H45 109.5
Si4 C26 H46 109.5
Si4 C26 H47 109.5
H46 C26 H47 109.5
Si4 C26 H48 109.5
H46 C26 H48 109.5
H47 C26 H48 109.5
Si5 C27 H49 109.5
Si5 C27 H50 109.5
H49 C27 H50 109.5
Si5 C27 H51 109.5
H49 C27 H51 109.5
H50 C27 H51 109.5
Si5 C28 H52 109.5
Si5 C28 H53 109.5
H52 C28 H53 109.5
Si5 C28 H54 109.5
H52 C28 H54 109.5
H53 C28 H54 109.5
Si5 C29 H55 109.5
Si5 C29 H56 109.5
H55 C29 H56 109.5
Si5 C29 H57 109.5
H55 C29 H57 109.5
H56 C29 H57 109.5
Si6 C30 H58 109.5
Si6 C30 H59 109.5
H58 C30 H59 109.5
Si6 C30 H60 109.5
H58 C30 H60 109.5
H59 C30 H60 109.5
Si6 C31 H61 109.5
Si6 C31 H62 109.5
H61 C31 H62 109.5
Si6 C31 H63 109.5
H61 C31 H63 109.5
H62 C31 H63 109.5
Si6 C32 H64 109.5
Si6 C32 H65 109.5
H64 C32 H65 109.5
Si6 C32 H66 109.5
H64 C32 H66 109.5
H65 C32 H66 109.5
C38 C33 C34 120.9(3)
C38 C33 N2 121.7(3)
C34 C33 N2 117.4(3)
C35 C34 C33 118.1(3)
C35 C34 C39 120.9(3)
C33 C34 C39 121.0(3)
C36 C35 C34 122.3(3)
C36 C35 H67 118.8
C34 C35 H67 118.8
C37 C36 C35 118.1(3)
C37 C36 C40 120.4(4)
C35 C36 C40 121.5(3)
C36 C37 C38 122.2(3)
C36 C37 H68 118.9
C38 C37 H68 118.9
C37 C38 C33 118.4(3)
C37 C38 C41 119.0(3)
C33 C38 C41 122.6(3)
C34 C39 H69 109.5
C34 C39 H70 109.5
H69 C39 H70 109.5
C34 C39 H71 109.5
H69 C39 H71 109.5
H70 C39 H71 109.5
C36 C40 H72 109.5
C36 C40 H73 109.5
H72 C40 H73 109.5
C36 C40 H74 109.5
H72 C40 H74 109.5
H73 C40 H74 109.5
C38 C41 H75 109.5
C38 C41 H76 109.5
H75 C41 H76 109.5
C38 C41 H77 109.5
H75 C41 H77 109.5
H76 C41 H77 109.5
C43 Si7 C13 107.8(11)
C43 Si7 C44 103.2(14)
C13 Si7 C44 109.3(16)
C43 Si7 C42 106.0(14)
C13 Si7 C42 115.8(9)
C44 Si7 C42 113.7(16)
C13 Si8 C46 101.8(5)
C13 Si8 C45 107.9(12)
C46 Si8 C45 110.6(14)
C13 Si8 C47 117.8(6)
C46 Si8 C47 111.4(8)
C45 Si8 C47 107.2(11)
Si7 C42 H78 109.5
Si7 C42 H79 109.5
H78 C42 H79 109.5
Si7 C42 H80 109.5
H78 C42 H80 109.5
H79 C42 H80 109.5
Si7 C43 H81 109.5
Si7 C43 H82 109.5
H81 C43 H82 109.5
Si7 C43 H83 109.5
H81 C43 H83 109.5
H82 C43 H83 109.5
Si7 C44 H84 109.5
Si7 C44 H85 109.5
H84 C44 H85 109.5
Si7 C44 H86 109.5
H84 C44 H86 109.5
H85 C44 H86 109.5
Si8 C45 H87 109.5
Si8 C45 H88 109.5
H87 C45 H88 109.5
Si8 C45 H89 109.5
H87 C45 H89 109.5
H88 C45 H89 109.5
Si8 C46 H90 109.5
Si8 C46 H91 109.5
H90 C46 H91 109.5
Si8 C46 H92 109.5
H90 C46 H92 109.5
H91 C46 H92 109.5
Si8 C47 H93 109.5
Si8 C47 H94 109.5
H93 C47 H94 109.5
Si8 C47 H95 109.5
H93 C47 H95 109.5
H94 C47 H95 109.5

loop_
_geom_bond_atom_site_label_1
_geom_bond_atom_site_label_2
_geom_bond_distance
Ti1 N2 1.981(3)
Ti1 N1 2.000(3)
Ti1 Cl1 2.2587(12)
Ti1 Cl2 2.2829(11)
N1 C1 1.351(4)
N1 C6 1.454(4)
N2 C3 1.345(4)
N2 C33 1.448(4)
C1 C2 1.396(5)
C1 C4 1.500(5)
C2 C3 1.391(5)
C2 H1 0.9500
C3 C5 1.506(5)
C4 H2 0.9800
C4 H3 0.9800
C4 H4 0.9800
C5 H5 0.9800
C5 H6 0.9800
C5 H7 0.9800
C6 C11 1.417(5)
C6 C7 1.419(5)
C7 C8 1.391(5)
C7 C12 1.515(5)
C8 C9 1.399(6)
C8 H8 0.9500
C9 C10 1.382(6)
C9 C13 1.527(6)
C10 C11 1.397(5)
C10 H9 0.9500
C11 C14 1.522(6)
C12 Si2 1.900(4)
C12 Si1 1.909(4)
C12 H10 1.0000
C13 Si8 1.753(6)
C13 Si7 1.836(16)
C13 Si4 1.850(5)
C13 Si3 1.886(11)
C13 H96 1.0000
C13 H97 1.0000
C14 Si6 1.899(4)
C14 Si5 1.923(4)
C14 H12 1.0000
Si1 C15 1.855(5)
Si1 C16 1.872(5)
Si1 C17 1.879(5)
Si2 C20 1.838(5)
Si2 C19 1.865(4)
Si2 C18 1.882(5)
Si3 C21 1.767(16)
Si3 C23 1.80(3)
Si3 C22 1.889(19)
Si4 C26 1.856(10)
Si4 C24 1.872(9)
Si4 C25 1.89(2)
Si5 C29 1.869(5)
Si5 C28 1.870(5)
Si5 C27 1.875(4)
Si6 C31 1.864(5)
Si6 C32 1.864(5)
Si6 C30 1.870(5)
C15 H13 0.9800
C15 H14 0.9800
C15 H15 0.9800
C16 H16 0.9800
C16 H17 0.9800
C16 H18 0.9800
C17 H19 0.9800
C17 H20 0.9800
C17 H21 0.9800
C18 H22 0.9800
C18 H23 0.9800
C18 H24 0.9800
C19 H25 0.9800
C19 H26 0.9800
C19 H27 0.9800
C20 H28 0.9800
C20 H29 0.9800
C20 H30 0.9800
C21 H31 0.9800
C21 H32 0.9800
C21 H33 0.9800
C22 H34 0.9800
C22 H35 0.9800
C22 H36 0.9800
C23 H37 0.9800
C23 H38 0.9800
C23 H39 0.9800
C24 H40 0.9800
C24 H41 0.9800
C24 H42 0.9800
C25 H43 0.9800
C25 H44 0.9800
C25 H45 0.9800
C26 H46 0.9800
C26 H47 0.9800
C26 H48 0.9800
C27 H49 0.9800
C27 H50 0.9800
C27 H51 0.9800
C28 H52 0.9800
C28 H53 0.9800
C28 H54 0.9800
C29 H55 0.9800
C29 H56 0.9800
C29 H57 0.9800
C30 H58 0.9800
C30 H59 0.9800
C30 H60 0.9800
C31 H61 0.9800
C31 H62 0.9800
C31 H63 0.9800
C32 H64 0.9800
C32 H65 0.9800
C32 H66 0.9800
C33 C38 1.396(5)
C33 C34 1.406(5)
C34 C35 1.388(5)
C34 C39 1.517(5)
C35 C36 1.385(5)
C35 H67 0.9500
C36 C37 1.384(5)
C36 C40 1.511(5)
C37 C38 1.391(5)
C37 H68 0.9500
C38 C41 1.506(5)
C39 H69 0.9800
C39 H70 0.9800
C39 H71 0.9800
C40 H72 0.9800
C40 H73 0.9800
C40 H74 0.9800
C41 H75 0.9800
C41 H76 0.9800
C41 H77 0.9800
Si7 C43 1.77(3)
Si7 C44 1.96(4)
Si7 C42 1.98(3)
Si8 C46 1.833(14)
Si8 C45 1.84(3)
Si8 C47 1.871(15)
C42 H78 0.9800
C42 H79 0.9800
C42 H80 0.9800
C43 H81 0.9800
C43 H82 0.9800
C43 H83 0.9800
C44 H84 0.9800
C44 H85 0.9800
C44 H86 0.9800
C45 H87 0.9800
C45 H88 0.9800
C45 H89 0.9800
C46 H90 0.9800
C46 H91 0.9800
C46 H92 0.9800
C47 H93 0.9800
C47 H94 0.9800
C47 H95 0.9800

loop_
_geom_torsion_atom_site_label_1
_geom_torsion_atom_site_label_2
_geom_torsion_atom_site_label_3
_geom_torsion_atom_site_label_4
_geom_torsion
N2 Ti1 N1 C1 27.5(3)
Cl1 Ti1 N1 C1 -78.8(3)
Cl2 Ti1 N1 C1 149.7(2)
N2 Ti1 N1 C6 -159.6(3)
Cl1 Ti1 N1 C6 94.0(2)
Cl2 Ti1 N1 C6 -37.4(3)
N1 Ti1 N2 C3 -24.4(3)
Cl1 Ti1 N2 C3 96.8(3)
Cl2 Ti1 N2 C3 -141.0(3)
N1 Ti1 N2 C33 163.3(2)
Cl1 Ti1 N2 C33 -75.6(2)
Cl2 Ti1 N2 C33 46.6(2)
C6 N1 C1 C2 168.2(3)
Ti1 N1 C1 C2 -18.6(5)
C6 N1 C1 C4 -9.5(5)
Ti1 N1 C1 C4 163.7(2)
N1 C1 C2 C3 -6.1(6)
C4 C1 C2 C3 171.6(4)
C33 N2 C3 C2 -177.7(3)
Ti1 N2 C3 C2 10.8(5)
C33 N2 C3 C5 -1.1(5)
Ti1 N2 C3 C5 -172.7(3)
C1 C2 C3 N2 10.6(6)
C1 C2 C3 C5 -166.0(4)
C1 N1 C6 C11 -83.8(4)
Ti1 N1 C6 C11 102.6(3)
C1 N1 C6 C7 90.9(4)
Ti1 N1 C6 C7 -82.7(3)
C11 C6 C7 C8 10.8(5)
N1 C6 C7 C8 -163.8(3)
C11 C6 C7 C12 -166.6(3)
N1 C6 C7 C12 18.8(5)
C6 C7 C8 C9 -2.1(5)
C12 C7 C8 C9 175.4(3)
C7 C8 C9 C10 -5.9(5)
C7 C8 C9 C13 174.1(4)
C8 C9 C10 C11 5.5(5)
C13 C9 C10 C11 -174.5(4)
C9 C10 C11 C6 2.8(5)
C9 C10 C11 C14 -172.7(3)
C7 C6 C11 C10 -11.2(5)
N1 C6 C11 C10 163.4(3)
C7 C6 C11 C14 164.2(3)
N1 C6 C11 C14 -21.2(5)
C8 C7 C12 Si2 73.2(4)
C6 C7 C12 Si2 -109.5(3)
C8 C7 C12 Si1 -59.8(4)
C6 C7 C12 Si1 117.6(3)
C10 C9 C13 Si8 102.2(6)
C8 C9 C13 Si8 -77.8(6)
C10 C9 C13 Si7 -90.3(8)
C8 C9 C13 Si7 89.7(8)
C10 C9 C13 Si4 70.1(6)
C8 C9 C13 Si4 -110.0(5)
C10 C9 C13 Si3 -82.8(6)
C8 C9 C13 Si3 97.2(6)
C10 C11 C14 Si6 -71.6(4)
C6 C11 C14 Si6 113.1(3)
C10 C11 C14 Si5 59.2(4)
C6 C11 C14 Si5 -116.1(3)
C7 C12 Si1 C15 -38.3(3)
Si2 C12 Si1 C15 -172.9(2)
C7 C12 Si1 C16 -155.8(3)
Si2 C12 Si1 C16 69.6(3)
C7 C12 Si1 C17 82.5(3)
Si2 C12 Si1 C17 -52.1(3)
C7 C12 Si2 C20 -32.5(4)
Si1 C12 Si2 C20 98.3(3)
C7 C12 Si2 C19 -155.5(3)
Si1 C12 Si2 C19 -24.7(3)
C7 C12 Si2 C18 92.5(4)
Si1 C12 Si2 C18 -136.7(3)
C9 C13 Si3 C21 74.1(8)
Si8 C13 Si3 C21 -111.3(7)
Si7 C13 Si3 C21 172(7)
Si4 C13 Si3 C21 -73.9(8)
C9 C13 Si3 C23 -171.0(11)
Si8 C13 Si3 C23 3.7(14)
Si7 C13 Si3 C23 -73(6)
Si4 C13 Si3 C23 41.1(13)
C9 C13 Si3 C22 -47.7(9)
Si8 C13 Si3 C22 127.0(8)
Si7 C13 Si3 C22 50(6)
Si4 C13 Si3 C22 164.4(7)
C9 C13 Si4 C26 149.8(6)
Si8 C13 Si4 C26 36.7(6)
Si7 C13 Si4 C26 -53.4(10)
Si3 C13 Si4 C26 -61.5(9)
C9 C13 Si4 C24 -91.9(5)
Si8 C13 Si4 C24 155.0(4)
Si7 C13 Si4 C24 64.8(9)
Si3 C13 Si4 C24 56.7(7)
C9 C13 Si4 C25 27.1(10)
Si8 C13 Si4 C25 -86.0(8)
Si7 C13 Si4 C25 -176.1(11)
Si3 C13 Si4 C25 175.8(9)
C11 C14 Si5 C29 25.5(3)
Si6 C14 Si5 C29 159.3(2)
C11 C14 Si5 C28 145.4(3)
Si6 C14 Si5 C28 -80.7(3)
C11 C14 Si5 C27 -93.7(3)
Si6 C14 Si5 C27 40.2(3)
C11 C14 Si6 C31 -72.0(4)
Si5 C14 Si6 C31 159.0(3)
C11 C14 Si6 C32 50.2(3)
Si5 C14 Si6 C32 -78.7(3)
C11 C14 Si6 C30 172.4(3)
Si5 C14 Si6 C30 43.5(3)
C3 N2 C33 C38 -79.0(4)
Ti1 N2 C33 C38 93.9(3)
C3 N2 C33 C34 103.8(4)
Ti1 N2 C33 C34 -83.3(3)
C38 C33 C34 C35 -2.2(5)
N2 C33 C34 C35 175.0(3)
C38 C33 C34 C39 176.8(3)
N2 C33 C34 C39 -6.0(5)
C33 C34 C35 C36 0.9(5)
C39 C34 C35 C36 -178.1(4)
C34 C35 C36 C37 1.2(5)
C34 C35 C36 C40 -178.6(4)
C35 C36 C37 C38 -2.1(5)
C40 C36 C37 C38 177.7(3)
C36 C37 C38 C33 0.8(5)
C36 C37 C38 C41 179.9(3)
C34 C33 C38 C37 1.4(5)
N2 C33 C38 C37 -175.7(3)
C34 C33 C38 C41 -177.6(3)
N2 C33 C38 C41 5.3(5)
C9 C13 Si7 C43 -59.9(12)
Si8 C13 Si7 C43 107.1(11)
Si4 C13 Si7 C43 144.0(10)
Si3 C13 Si7 C43 -145(7)
C9 C13 Si7 C44 -171.4(11)
Si8 C13 Si7 C44 -4.4(16)
Si4 C13 Si7 C44 32.5(16)
Si3 C13 Si7 C44 103(7)
C9 C13 Si7 C42 58.5(16)
Si8 C13 Si7 C42 -134.5(13)
Si4 C13 Si7 C42 -97.6(14)
Si3 C13 Si7 C42 -27(6)
C9 C13 Si8 C46 98.2(7)
Si7 C13 Si8 C46 -68.2(9)
Si4 C13 Si8 C46 179.4(6)
Si3 C13 Si8 C46 -76.2(8)
C9 C13 Si8 C45 -18.2(14)
Si7 C13 Si8 C45 175.3(15)
Si4 C13 Si8 C45 63.0(13)
Si3 C13 Si8 C45 167.4(14)
C9 C13 Si8 C47 -139.7(8)
Si7 C13 Si8 C47 53.9(11)
Si4 C13 Si8 C47 -58.4(7)
Si3 C13 Si8 C47 45.9(10)
